data_7008981
loop_
_publ_author_name
'Kim, Yong-Joo'
'Lee, Sang-Chul'
'Park, Jong-Il'
'Osakada, Kohtaro'
'Choi, Jun-Chul'
'Yamamoto, Takakazu'

_publ_section_title
;
 Dipalladium complexes with bridging diorganosilyl ligands. Synthesis,
 structure, and properties of [LPd(\m-SiH(R)Ph)]2 (R&#x2005;=&#x2005;Ph
 or Me; L&#x2005;=&#x2005;PMe3, PEt3 or PMePh2)
;
_journal_issue 3
_journal_name_full 'Journal of the Chemical Society, Dalton Transactions'
_journal_page_first 417
_journal_paper_doi 10.1039/a907745f
_journal_year 2000
_chemical_formula_sum 'C20 H36 P2 Pd2 Si2'
_chemical_formula_weight 607.46
_space_group_IT_number 14
_symmetry_cell_setting monoclinic
_symmetry_Int_Tables_number 14
_symmetry_space_group_name_Hall '-P 2yn'
_symmetry_space_group_name_H-M 'P 1 21/n 1'
_cell_angle_alpha 90
_cell_angle_beta 108.58(3)
_cell_angle_gamma 90
_cell_formula_units_Z 2
_cell_length_a 8.419(4)
_cell_length_b 16.222(4)
_cell_length_c 10.240(4)
_cell_measurement_reflns_used 20
_cell_measurement_temperature 296.2
_cell_measurement_theta_max 16.7
_cell_measurement_theta_min 13.7
_cell_volume 1325.6(9)
_diffrn_ambient_temperature 296.2
_diffrn_measurement_device 'Rigaku AFC5R'
_diffrn_measurement_method \w-2\q
_diffrn_orient_matrix_UB_11 0.03509
_diffrn_orient_matrix_UB_12 0.05090
_diffrn_orient_matrix_UB_13 0.05700
_diffrn_orient_matrix_UB_21 0.11974
_diffrn_orient_matrix_UB_22 -0.01779
_diffrn_orient_matrix_UB_23 0.02551
_diffrn_orient_matrix_UB_31 0.01151
_diffrn_orient_matrix_UB_32 0.02988
_diffrn_orient_matrix_UB_33 -0.08193
_diffrn_radiation_detector 'scintillation counter'
_diffrn_radiation_monochromator graphite
_diffrn_radiation_source 'Rigaku rotating anode'
_diffrn_radiation_type 'Mo K\a'
_diffrn_radiation_wavelength 0.7107
_diffrn_reflns_limit_h_max 10
_diffrn_reflns_limit_h_min -10
_diffrn_reflns_limit_k_max 14
_diffrn_reflns_limit_k_min 0
_diffrn_reflns_limit_l_max 0
_diffrn_reflns_limit_l_min -13
_diffrn_reflns_number 3319
_diffrn_reflns_reduction_process 'Lp corrections applied'
_diffrn_reflns_theta_max 27.48
_diffrn_reflns_theta_min 2.56
_exptl_absorpt_coefficient_mu 1.572
_exptl_absorpt_correction_T_max 1.000
_exptl_absorpt_correction_T_min 0.856
_exptl_absorpt_correction_type
;
\y scans (North,Phillips & Matthews, 1968)
;
_exptl_crystal_colour 'pale yellow'
_exptl_crystal_density_diffrn 1.522
_exptl_crystal_density_meas ?
_exptl_crystal_description prismatic
_exptl_crystal_F_000 616.00
_exptl_crystal_size_max 0.4
_exptl_crystal_size_mid 0.3
_exptl_crystal_size_min 0.2
_refine_diff_density_max 0.6165
_refine_diff_density_min -0.6323
_refine_ls_extinction_method none
_refine_ls_goodness_of_fit_ref 1.020
_refine_ls_hydrogen_treatment noref
_refine_ls_matrix_type full
_refine_ls_number_constraints 0
_refine_ls_number_parameters 118
_refine_ls_number_reflns 2114
_refine_ls_number_restraints 0
_refine_ls_R_factor_gt 0.0330
_refine_ls_shift/su_max 0.0280
_refine_ls_structure_factor_coef F
_refine_ls_weighting_details unit
_refine_ls_weighting_scheme sigma
_refine_ls_wR_factor_ref 0.0360
_reflns_number_gt 2114
_reflns_number_total 3152
_reflns_threshold_expression I>3.00\s(I)
_cod_data_source_file a907745f.txt
_cod_data_source_block form2
_cod_original_cell_volume 1325.7(9)
_cod_original_sg_symbol_H-M 'P 21/n     '
_cod_original_formula_sum 'C20 H36 P2 Pd2 Si2 '
_cod_database_code 7008981

loop_
_symmetry_equiv_pos_as_xyz
'   +x,   +y,   +z'
1/2-x,1/2+y,1/2-z
'   -x,   -y,   -z'
1/2+x,1/2-y,1/2+z

loop_
_atom_site_label
_atom_site_fract_x
_atom_site_fract_y
_atom_site_fract_z
_atom_site_U_iso_or_equiv
_atom_site_occupancy
_atom_site_refinement_flags
_atom_site_adp_type
_atom_site_calc_flag
_atom_site_calc_attached_atom
Pd(1) 0.37082(5) 0.45386(3) 1.01078(4) 0.03500(9) 1.000 . Uani d ?
P(1) 0.2108(2) 0.39039(10) 1.1259(1) 0.0430(4) 1.000 . Uani d ?
Si(1) 0.5830(2) 0.50669(9) 1.1988(1) 0.0362(4) 1.000 . Uani d ?
C(1) 0.0991(9) 0.4594(5) 1.2043(7) 0.074(2) 1.000 . Uani d ?
C(2) 0.0448(10) 0.3232(5) 1.0223(8) 0.084(3) 1.000 . Uani d ?
C(3) 0.3137(9) 0.3221(5) 1.2696(8) 0.084(3) 1.000 . Uani d ?
C(4) 0.5226(9) 0.5776(4) 1.3213(6) 0.061(2) 1.000 . Uani d ?
C(5) 0.7182(6) 0.4226(4) 1.3062(5) 0.042(1) 1.000 . Uani d ?
C(6) 0.7286(8) 0.3469(4) 1.2463(7) 0.060(2) 1.000 . Uani d ?
C(7) 0.827(1) 0.2839(5) 1.3193(10) 0.080(3) 1.000 . Uani d ?
C(8) 0.921(1) 0.2950(7) 1.453(1) 0.103(4) 1.000 . Uani d ?
C(9) 0.917(1) 0.3679(8) 1.5152(9) 0.105(3) 1.000 . Uani d ?
C(10) 0.8152(8) 0.4328(5) 1.4433(6) 0.066(2) 1.000 . Uani d ?
H(1) 0.0380 0.4978 1.1378 0.0870 1.000 . Uiso c ?
H(2) 0.0237 0.4279 1.2368 0.0870 1.000 . Uiso c ?
H(3) 0.1765 0.4870 1.2789 0.0870 1.000 . Uiso c ?
H(4) -0.0209 0.3519 0.9426 0.0977 1.000 . Uiso c ?
H(5) -0.0239 0.3062 1.0749 0.0977 1.000 . Uiso c ?
H(6) 0.0935 0.2759 0.9949 0.0977 1.000 . Uiso c ?
H(7) 0.2363 0.3056 1.3147 0.0995 1.000 . Uiso c ?
H(8) 0.3542 0.2743 1.2358 0.0995 1.000 . Uiso c ?
H(9) 0.4055 0.3498 1.3332 0.0995 1.000 . Uiso c ?
H(10) 0.4550 0.6212 1.2710 0.0736 1.000 . Uiso c ?
H(11) 0.4606 0.5472 1.3685 0.0736 1.000 . Uiso c ?
H(12) 0.6204 0.5995 1.3862 0.0736 1.000 . Uiso c ?
H(13) 0.6662 0.3385 1.1513 0.0704 1.000 . Uiso c ?
H(14) 0.8268 0.2323 1.2755 0.0924 1.000 . Uiso c ?
H(15) 0.9879 0.2512 1.5015 0.1229 1.000 . Uiso c ?
H(16) 0.9828 0.3751 1.6089 0.1236 1.000 . Uiso c ?
H(17) 0.8136 0.4839 1.4877 0.0805 1.000 . Uiso c ?
H(18) 0.2718 0.4366 0.8237 0.0648 1.000 . Uiso c ?

loop_
_atom_site_aniso_label
_atom_site_aniso_U_11
_atom_site_aniso_U_22
_atom_site_aniso_U_33
_atom_site_aniso_U_12
_atom_site_aniso_U_13
_atom_site_aniso_U_23
Pd(1) 0.0349(2) 0.0410(2) 0.0300(2) -0.0033(2) 0.0115(1) 0.0022(2)
P(1) 0.0409(7) 0.0513(8) 0.0399(7) -0.0040(6) 0.0171(6) 0.0053(6)
Si(1) 0.0397(7) 0.0422(8) 0.0273(6) -0.0032(6) 0.0116(6) -0.0012(6)
C(1) 0.068(4) 0.086(5) 0.081(5) 0.001(4) 0.046(4) 0.000(4)
C(2) 0.083(5) 0.097(6) 0.078(5) -0.046(5) 0.034(4) -0.017(4)
C(3) 0.072(5) 0.097(6) 0.086(5) 0.009(4) 0.031(4) 0.050(5)
C(4) 0.076(4) 0.063(4) 0.051(3) 0.000(3) 0.029(3) -0.012(3)
C(5) 0.038(3) 0.049(3) 0.039(3) -0.009(2) 0.012(2) 0.005(2)
C(6) 0.058(4) 0.047(4) 0.072(4) 0.001(3) 0.016(3) 0.002(3)
C(7) 0.074(5) 0.052(4) 0.118(7) 0.011(4) 0.037(5) 0.016(4)
C(8) 0.081(6) 0.102(7) 0.126(9) 0.033(6) 0.034(6) 0.070(7)
C(9) 0.089(6) 0.150(10) 0.061(5) 0.023(7) 0.002(4) 0.052(6)
C(10) 0.066(4) 0.088(5) 0.037(3) 0.002(4) 0.008(3) 0.012(3)

loop_
_atom_type_symbol
_atom_type_oxidation_number
_atom_type_number_in_cell
_atom_type_scat_dispersion_real
_atom_type_scat_dispersion_imag
C 0 40 0.003 0.002
H 0 72 0.000 0.000
Si 0 4 0.082 0.070
P 0 4 0.102 0.094
Pd 0 4 -0.999 1.007

loop_
_geom_angle_atom_site_label_1
_geom_angle_atom_site_label_2
_geom_angle_atom_site_label_3
_geom_angle
_geom_angle_site_symmetry_1
_geom_angle_site_symmetry_2
_geom_angle_site_symmetry_3
_geom_angle_publ_flag
Pd(1) Pd(1) P(1) 155.18(4) . . . yes
Pd(1) Pd(1) Si(1) 55.95(4) . . . yes
Pd(1) Pd(1) Si(1) 54.07(4) . . . yes
Pd(1) Pd(1) H(19) 96.2 . . . no
P(1) Pd(1) Si(1) 99.28(6) . . . no
P(1) Pd(1) Si(1) 150.65(5) . . . no
P(1) Pd(1) H(18) 108.6 . . . no
Si(1) Pd(1) Si(1) 110.02(4) . . . yes
Si(1) Pd(1) H(18) 152.1 . . . no
Si(1) Pd(1) H(18) 42.2 . . . no
Pd(1) P(1) C(1) 115.1(2) . . . no
Pd(1) P(1) C(2) 115.8(2) . . . no
Pd(1) P(1) C(3) 118.7(2) . . . no
C(1) P(1) C(2) 102.6(4) . . . no
C(1) P(1) C(3) 101.5(4) . . . no
C(2) P(1) C(3) 100.7(4) . . . no
Pd(1) Si(1) Pd(1) 69.98(4) . . . yes
Pd(1) Si(1) C(4) 118.3(2) . . . yes
Pd(1) Si(1) C(5) 112.1(2) . . . yes
Pd(1) Si(1) H(18) 120.7 . . . yes
Pd(1) Si(1) C(4) 126.2(2) . . . yes
Pd(1) Si(1) C(5) 118.5(2) . . . yes
Pd(1) Si(1) H(18) 50.7 . . . yes
C(4) Si(1) C(5) 107.0(3) . . . yes
C(4) Si(1) H(18) 97.2 . . . no
C(5) Si(1) H(18) 98.8 . . . no
P(1) C(1) H(1) 109.2 . . . no
P(1) C(1) H(2) 108.8 . . . no
P(1) C(1) H(3) 109.3 . . . no
H(1) C(1) H(2) 109.5 . . . no
H(1) C(1) H(3) 110.3 . . . no
H(2) C(1) H(3) 109.7 . . . no
P(1) C(2) H(4) 109.6 . . . no
P(1) C(2) H(5) 109.7 . . . no
P(1) C(2) H(6) 109.3 . . . no
H(4) C(2) H(5) 109.7 . . . no
H(4) C(2) H(6) 109.2 . . . no
H(5) C(2) H(6) 109.3 . . . no
P(1) C(3) H(7) 109.9 . . . no
P(1) C(3) H(8) 109.5 . . . no
P(1) C(3) H(9) 109.8 . . . no
H(7) C(3) H(8) 109.1 . . . no
H(7) C(3) H(9) 109.5 . . . no
H(8) C(3) H(9) 109.0 . . . no
Si(1) C(4) H(10) 109.5 . . . no
Si(1) C(4) H(11) 109.2 . . . no
Si(1) C(4) H(12) 109.6 . . . no
H(10) C(4) H(11) 109.2 . . . no
H(10) C(4) H(12) 109.8 . . . no
H(11) C(4) H(12) 109.5 . . . no
Si(1) C(5) C(6) 119.5(4) . . . no
Si(1) C(5) C(10) 123.6(5) . . . no
C(6) C(5) C(10) 116.8(6) . . . no
C(5) C(6) C(7) 121.9(7) . . . no
C(5) C(6) H(13) 118.9 . . . no
C(7) C(6) H(13) 119.2 . . . no
C(6) C(7) C(8) 120.4(8) . . . no
C(6) C(7) H(14) 119.3 . . . no
C(8) C(7) H(14) 120.3 . . . no
C(7) C(8) C(9) 119.9(8) . . . no
C(7) C(8) H(15) 119.3 . . . no
C(9) C(8) H(15) 120.8 . . . no
C(8) C(9) C(10) 120.7(8) . . . no
C(8) C(9) H(16) 119.3 . . . no
C(10) C(9) H(16) 120.0 . . . no
C(5) C(10) C(9) 120.2(7) . . . no
C(5) C(10) H(17) 119.6 . . . no
C(9) C(10) H(17) 120.2 . . . no

loop_
_geom_bond_atom_site_label_1
_geom_bond_atom_site_label_2
_geom_bond_distance
_geom_bond_site_symmetry_1
_geom_bond_site_symmetry_2
_geom_bond_publ_flag
Pd(1) Pd(1) 2.707(1) . . yes
Pd(1) P(1) 2.297(2) . . yes
Pd(1) Si(1) 2.333(2) . . yes
Pd(1) Si(1) 2.387(1) . . yes
Pd(1) H(19) 1.85 . . yes
P(1) C(1) 1.806(7) . . no
P(1) C(2) 1.822(7) . . no
P(1) C(3) 1.825(7) . . no
Si(1) C(4) 1.888(6) . . no
Si(1) C(5) 1.888(6) . . no
Si(1) H(18) 1.60 . . yes
C(1) H(1) 0.95 . . no
C(1) H(2) 0.95 . . no
C(1) H(3) 0.94 . . no
C(2) H(4) 0.95 . . no
C(2) H(5) 0.95 . . no
C(2) H(6) 0.95 . . no
C(3) H(7) 0.95 . . no
C(3) H(8) 0.95 . . no
C(3) H(9) 0.95 . . no
C(4) H(10) 0.95 . . no
C(4) H(11) 0.95 . . no
C(4) H(12) 0.95 . . no
C(5) C(6) 1.388(8) . . no
C(5) C(10) 1.391(7) . . no
C(6) C(7) 1.375(10) . . no
C(6) H(13) 0.96 . . no
C(7) C(8) 1.36(1) . . no
C(7) H(14) 0.95 . . no
C(8) C(9) 1.35(1) . . no
C(8) H(15) 0.94 . . no
C(9) C(10) 1.41(1) . . no
C(9) H(16) 0.95 . . no
C(10) H(17) 0.95 . . no
